data_1502027
loop_
_publ_author_name
'Lin, Hongkun'
'Pochapsky, Susan S.'
'Krauss, Isaac J.'

_publ_section_title
;
 A short asymmetric route to the bromophycolide A and D skeleton.
;
_journal_issue 5
_journal_name_full 'Organic letters'
_journal_page_first 1222
_journal_page_last 1225
_journal_paper_doi 10.1021/ol200099n
_journal_volume 13
_journal_year 2011
_chemical_absolute_configuration ad
_chemical_formula_moiety 'C29 H41 Br1 O4'
_chemical_formula_sum 'C29 H41 Br O4'
_chemical_formula_weight 533.55
_space_group_IT_number 19
_symmetry_cell_setting orthorhombic
_symmetry_space_group_name_Hall 'P 2ac 2ab'
_symmetry_space_group_name_H-M 'P 21 21 21'
_atom_sites_solution_hydrogens geom
_atom_sites_solution_primary direct
_audit_creation_date 09-09-22
_audit_creation_method CRYSTALS_ver_12.87
_cell_angle_alpha 90
_cell_angle_beta 90
_cell_angle_gamma 90
_cell_formula_units_Z 4
_cell_length_a 8.4428(6)
_cell_length_b 10.0656(7)
_cell_length_c 32.412(2)
_cell_measurement_reflns_used 8273
_cell_measurement_temperature 120
_cell_measurement_theta_max 25
_cell_measurement_theta_min 2
_cell_volume 2754.4(3)
_computing_cell_refinement 'Apex2 (Bruker AXS, 2006)'
_computing_data_collection 'Apex2 (Bruker AXS, 2006)'
_computing_data_reduction 'Apex2 (Bruker AXS, 2006)'
_computing_molecular_graphics 'CAMERON (Watkin et al., 1996)'
_computing_publication_material 'CRYSTALS (Betteridge et al., 2003)'
_computing_structure_refinement 'CRYSTALS (Betteridge et al., 2003)'
_computing_structure_solution 'SIR92 (Altomare et al., 1994)'
_diffrn_ambient_temperature 120
_diffrn_measured_fraction_theta_full 1.000
_diffrn_measured_fraction_theta_max 1.000
_diffrn_measurement_device 'Bruker Kappa Apex2'
_diffrn_measurement_device_type Area
_diffrn_measurement_method '\f & \w scans'
_diffrn_radiation_monochromator graphite
_diffrn_radiation_type 'Mo K\a'
_diffrn_radiation_wavelength 0.71073
_diffrn_reflns_av_R_equivalents 0.057
_diffrn_reflns_limit_h_max 10
_diffrn_reflns_limit_h_min -10
_diffrn_reflns_limit_k_max 12
_diffrn_reflns_limit_k_min -12
_diffrn_reflns_limit_l_max 25
_diffrn_reflns_limit_l_min -41
_diffrn_reflns_number 40366
_diffrn_reflns_theta_full 27.028
_diffrn_reflns_theta_max 27.028
_diffrn_reflns_theta_min 1.256
_diffrn_standards_number 0
_exptl_absorpt_coefficient_mu 1.523
_exptl_absorpt_correction_T_max 0.83
_exptl_absorpt_correction_T_min 0.79
_exptl_absorpt_correction_type multi-scan
_exptl_absorpt_process_details 'DENZO/SCALEPACK (Otwinowski & Minor, 1997)'
_exptl_crystal_colour colorless
_exptl_crystal_density_diffrn 1.287
_exptl_crystal_density_method 'not measured'
_exptl_crystal_description 'acicular fragment'
_exptl_crystal_F_000 1128
_exptl_crystal_size_max 0.399
_exptl_crystal_size_mid 0.154
_exptl_crystal_size_min 0.126
_refine_diff_density_max 0.52
_refine_diff_density_min -0.63
_refine_ls_abs_structure_details 'Flack (1983), 0 Friedel-pairs'
_refine_ls_abs_structure_Flack 0.000(6)
_refine_ls_extinction_method None
_refine_ls_goodness_of_fit_ref 0.9653
_refine_ls_hydrogen_treatment none
_refine_ls_matrix_type full
_refine_ls_number_parameters 328
_refine_ls_number_reflns 6023
_refine_ls_number_restraints 13
_refine_ls_R_factor_all 0.0427
_refine_ls_R_factor_gt 0.0331
_refine_ls_shift/su_max 0.0135880
_refine_ls_structure_factor_coef Fsqd
_refine_ls_weighting_details
;
 Method= Modified Sheldrick 
 w=1/[\s^2^(F^2^) + ( 0.03P)^2^ + 0.89P] 
 ,where P=(max(Fo^2^,0) + 2Fc^2^)/3 
;
_refine_ls_weighting_scheme calc
_refine_ls_wR_factor_all 0.0673
_refine_ls_wR_factor_gt 0.0657
_refine_ls_wR_factor_ref 0.0673
_reflns_limit_h_max 10
_reflns_limit_h_min -10
_reflns_limit_k_max 12
_reflns_limit_k_min 0
_reflns_limit_l_max 41
_reflns_limit_l_min 0
_reflns_number_gt 5179
_reflns_number_total 6023
_reflns_threshold_expression I>2.0\s(I)
_oxford_diffrn_Wilson_B_factor 2.10
_oxford_diffrn_Wilson_scale 3.78
_oxford_refine_ls_r_factor_ref 0.0427
_oxford_refine_ls_scale 0.18838(8)
_oxford_reflns_number_all 6023
_oxford_reflns_threshold_expression_ref I>-10.0\s(I)
_oxford_structure_analysis_title 'LHK1_101_1_0m in P2(1)2(1)2(1)'
_cod_data_source_file ol200099n_si_001.cif
_cod_data_source_block global
_cod_depositor_comments
;
The following automatic conversions were performed:

'_symmetry_cell_setting' value 'Orthorhombic' changed to
'orthorhombic' according to
/home/saulius/struct/CIF-dictionaries/cif_core.dic dictionary named
'cif_core.dic' version 2.4.1 from 2010-06-29.

Automatic conversion script
Id: cif_fix_values 1715 2011-07-08 13:25:40Z adriana 
;
_cod_original_sg_symbol_H-M 'P 21 21 21 '
_cod_original_formula_sum 'C29 H41 Br1 O4'
_cod_database_code 1502027

loop_
_symmetry_equiv_pos_as_xyz
x,y,z
x+1/2,-y+1/2,-z
-x,y+1/2,-z+1/2
-x+1/2,-y,z+1/2

loop_
_atom_site_label
_atom_site_type_symbol
_atom_site_fract_x
_atom_site_fract_y
_atom_site_fract_z
_atom_site_U_iso_or_equiv
_atom_site_occupancy
_atom_site_adp_type
_atom_site_refinement_flags_posn
_atom_site_refinement_flags_adp
_atom_site_refinement_flags_occupancy
_atom_site_disorder_assembly
_atom_site_disorder_group
Br1 Br 1.17412(4) 0.80266(4) 0.294118(10) 0.0317 0.7809(14) Uani D . P 1 3
Br2 Br 0.8560(4) 0.8698(3) 0.25399(10) 0.0332 0.1665(14) Uani D . P 1 5
Br3 Br 1.0724(7) 1.1002(5) 0.29087(17) 0.0446(18) 0.0526(12) Uiso D U P 1 2
O1 O 0.85064(16) 0.77947(13) 0.34474(4) 0.0211 1.0000 Uani . . . . .
O2 O 0.60406(18) 0.86263(15) 0.35233(5) 0.0280 1.0000 Uani . . . . .
O3 O 0.43411(18) 0.25715(14) 0.33183(5) 0.0227 1.0000 Uani . . . . .
O4 O 0.60632(18) 0.13587(15) 0.28890(5) 0.0257 1.0000 Uani . . . . .
C1 C 0.6913(3) 0.76910(19) 0.34855(6) 0.0199 1.0000 Uani . . . . .
C2 C 0.6361(2) 0.6292(2) 0.34658(6) 0.0186 1.0000 Uani . . . . .
C3 C 0.7315(3) 0.5252(2) 0.33301(7) 0.0230 1.0000 Uani . . . . .
C4 C 0.6672(3) 0.3999(2) 0.32792(6) 0.0233 1.0000 Uani . . . . .
C5 C 0.5085(3) 0.3776(2) 0.33713(6) 0.0194 1.0000 Uani . . . . .
C6 C 0.4120(2) 0.4795(2) 0.35264(6) 0.0180 1.0000 Uani . . . . .
C7 C 0.4783(3) 0.6042(2) 0.35655(6) 0.0193 1.0000 Uani . . . . .
C8 C 0.5304(3) 0.1413(2) 0.32696(7) 0.0239 1.0000 Uani . . . . .
C9 C 0.5004(3) 0.1126(3) 0.25551(8) 0.0383 1.0000 Uani . . . . .
C10 C 0.2408(3) 0.4520(2) 0.36401(7) 0.0239 1.0000 Uani . . . . .
C11 C 0.1720(3) 0.54671(19) 0.39567(6) 0.0203 1.0000 Uani . . . . .
C12 C 0.2171(2) 0.5545(2) 0.43482(6) 0.0197 1.0000 Uani . . . . .
C13 C 0.3444(3) 0.4675(3) 0.45254(7) 0.0393 1.0000 Uani . . . . .
C14 C 0.1413(3) 0.6492(2) 0.46491(6) 0.0222 1.0000 Uani . . . . .
C15 C 0.2551(3) 0.7479(2) 0.48547(7) 0.0259 1.0000 Uani . . . . .
C16 C 0.3170(3) 0.8525(2) 0.45631(6) 0.0202 1.0000 Uani . . . . .
C17 C 0.3261(3) 0.9823(2) 0.46287(6) 0.0206 1.0000 Uani . . . . .
C18 C 0.2806(3) 1.0487(2) 0.50276(7) 0.0335 1.0000 Uani . . . . .
C19 C 0.3800(3) 1.0765(2) 0.42948(7) 0.0233 1.0000 Uani . . . . .
C20 C 0.5416(2) 1.1416(2) 0.43780(7) 0.0235 1.0000 Uani . . . . .
C21 C 0.6735(3) 1.0439(2) 0.43262(6) 0.0208 1.0000 Uani . . . . .
C22 C 0.8225(3) 1.0654(2) 0.42122(6) 0.0212 1.0000 Uani . . . . .
C23 C 0.8898(3) 1.2007(3) 0.41220(8) 0.0327 1.0000 Uani . . . . .
C24 C 0.9362(3) 0.9501(2) 0.41791(7) 0.0258 1.0000 Uani . . . . .
C25 C 1.0245(3) 0.9376(2) 0.37696(6) 0.0236 1.0000 Uani . . . . .
C26 C 0.9147(2) 0.9117(2) 0.34003(6) 0.0196 1.0000 Uani D . . . .
C27 C 0.9972(2) 0.92176(19) 0.29788(6) 0.0268 1.0000 Uani D U . . .
C28 C 1.0544(5) 1.0630(3) 0.29016(11) 0.0411 0.9474(12) Uani . . P 1 1
C29 C 1.1414(8) 0.8267(7) 0.29775(15) 0.044(4) 0.2191(14) Uiso D U P 1 4
C30 C 0.8787(7) 0.8879(5) 0.26305(19) 0.0488 0.8335(14) Uani D . P 1 7
H31 H 0.8412 0.5414 0.3268 0.0282 1.0000 Uiso R . . . .
H41 H 0.7329 0.3296 0.3179 0.0305 1.0000 Uiso R . . . .
H71 H 0.4164 0.6765 0.3663 0.0237 1.0000 Uiso R . . . .
H81 H 0.4604 0.0662 0.3294 0.0294 1.0000 Uiso R . . . .
H82 H 0.6137 0.1407 0.3487 0.0294 1.0000 Uiso R . . . .
H91 H 0.5672 0.0970 0.2318 0.0589 1.0000 Uiso R . . . .
H92 H 0.4283 0.0366 0.2622 0.0597 1.0000 Uiso R . . . .
H93 H 0.4381 0.1926 0.2523 0.0609 1.0000 Uiso R . . . .
H101 H 0.1769 0.4558 0.3392 0.0307 1.0000 Uiso R . . . .
H102 H 0.2340 0.3640 0.3756 0.0299 1.0000 Uiso R . . . .
H111 H 0.0890 0.6036 0.3866 0.0256 1.0000 Uiso R . . . .
H131 H 0.3590 0.3871 0.4363 0.0609 1.0000 Uiso R . . . .
H132 H 0.4418 0.5183 0.4531 0.0623 1.0000 Uiso R . . . .
H133 H 0.3161 0.4456 0.4810 0.0609 1.0000 Uiso R . . . .
H141 H 0.0543 0.6976 0.4500 0.0273 1.0000 Uiso R . . . .
H142 H 0.0917 0.5957 0.4869 0.0278 1.0000 Uiso R . . . .
H151 H 0.3415 0.6954 0.4971 0.0323 1.0000 Uiso R . . . .
H152 H 0.1952 0.7917 0.5082 0.0315 1.0000 Uiso R . . . .
H161 H 0.3500 0.8190 0.4305 0.0252 1.0000 Uiso R . . . .
H181 H 0.1885 1.1051 0.4994 0.0544 1.0000 Uiso R . . . .
H182 H 0.2601 0.9852 0.5242 0.0541 1.0000 Uiso R . . . .
H183 H 0.3694 1.1057 0.5119 0.0539 1.0000 Uiso R . . . .
H191 H 0.3870 1.0272 0.4038 0.0293 1.0000 Uiso R . . . .
H192 H 0.3008 1.1487 0.4268 0.0293 1.0000 Uiso R . . . .
H201 H 0.5592 1.2191 0.4196 0.0290 1.0000 Uiso R . . . .
H202 H 0.5436 1.1780 0.4662 0.0290 1.0000 Uiso R . . . .
H211 H 0.6501 0.9560 0.4376 0.0274 1.0000 Uiso R . . . .
H231 H 0.8116 1.2686 0.4173 0.0518 1.0000 Uiso R . . . .
H232 H 0.9262 1.2094 0.3823 0.0514 1.0000 Uiso R . . . .
H233 H 0.9793 1.2225 0.4303 0.0527 1.0000 Uiso R . . . .
H241 H 1.0149 0.9548 0.4399 0.0325 1.0000 Uiso R . . . .
H242 H 0.8738 0.8668 0.4220 0.0316 1.0000 Uiso R . . . .
H251 H 1.1009 0.8633 0.3778 0.0305 1.0000 Uiso R . . . .
H252 H 1.0820 1.0204 0.3713 0.0296 1.0000 Uiso R . . . .
H261 H 0.8297 0.9740 0.3404 0.0227 1.0000 Uiso R . . . .
H281 H 1.1018 1.0641 0.2636 0.0461 0.9474(12) Uiso R . P 1 1
H282 H 1.1293 1.0916 0.3101 0.0461 0.9474(12) Uiso R . P 1 1
H283 H 0.9657 1.1211 0.2904 0.0461 0.9474(12) Uiso R . P 1 1
H301 H 0.9276 0.8935 0.2367 0.0445 0.8335(14) Uiso R . P 1 7
H302 H 0.7878 0.9435 0.2636 0.0445 0.8335(14) Uiso R . P 1 7
H303 H 0.8481 0.7986 0.2682 0.0445 0.8335(14) Uiso R . P 1 7
H291 H 1.1885 0.8331 0.2712 0.0515 0.2191(14) Uiso R . P 1 4
H292 H 1.2166 0.8512 0.3182 0.0515 0.2191(14) Uiso R . P 1 4
H293 H 1.1077 0.7379 0.3024 0.0515 0.2191(14) Uiso R . P 1 4

loop_
_atom_site_aniso_label
_atom_site_aniso_U_11
_atom_site_aniso_U_22
_atom_site_aniso_U_33
_atom_site_aniso_U_23
_atom_site_aniso_U_13
_atom_site_aniso_U_12
Br1 0.02443(15) 0.03813(18) 0.03268(17) -0.00048(15) 0.00887(14) 0.01134(15)
Br2 0.0380(14) 0.0260(10) 0.0357(11) -0.0039(9) -0.0017(10) 0.0010(9)
O1 0.0171(8) 0.0173(8) 0.0288(8) 0.0012(6) -0.0001(6) -0.0002(6)
O2 0.0211(8) 0.0201(8) 0.0429(10) -0.0029(7) 0.0037(7) 0.0021(7)
O3 0.0276(8) 0.0149(7) 0.0257(8) -0.0035(6) 0.0046(7) -0.0012(6)
O4 0.0275(8) 0.0282(8) 0.0212(8) -0.0044(7) 0.0011(7) 0.0030(7)
C1 0.0183(11) 0.0219(11) 0.0195(10) 0.0014(8) -0.0003(9) 0.0003(9)
C2 0.0193(11) 0.0203(11) 0.0162(10) 0.0020(8) -0.0006(8) -0.0001(8)
C3 0.0206(11) 0.0250(12) 0.0235(12) 0.0007(9) 0.0004(9) 0.0022(9)
C4 0.0247(11) 0.0205(10) 0.0246(11) -0.0013(8) 0.0015(10) 0.0049(10)
C5 0.0237(11) 0.0174(11) 0.0171(11) 0.0016(8) -0.0006(9) 0.0014(9)
C6 0.0204(11) 0.0191(11) 0.0145(10) -0.0004(8) 0.0013(9) 0.0003(9)
C7 0.0212(11) 0.0208(11) 0.0158(10) -0.0012(8) 0.0017(9) 0.0011(9)
C8 0.0321(13) 0.0177(11) 0.0221(12) 0.0012(9) 0.0028(10) 0.0041(10)
C9 0.0371(15) 0.0534(17) 0.0245(13) -0.0101(12) -0.0010(11) -0.0014(13)
C10 0.0233(12) 0.0244(12) 0.0241(12) -0.0050(10) 0.0045(9) -0.0024(9)
C11 0.0163(10) 0.0180(10) 0.0265(11) -0.0002(8) 0.0032(10) -0.0015(9)
C12 0.0185(11) 0.0172(10) 0.0235(11) 0.0018(9) 0.0036(8) -0.0003(8)
C13 0.0460(17) 0.0398(14) 0.0320(14) -0.0001(11) -0.0014(13) 0.0196(13)
C14 0.0220(12) 0.0233(11) 0.0213(11) 0.0024(9) 0.0063(9) 0.0011(9)
C15 0.0299(12) 0.0288(12) 0.0189(11) -0.0027(10) 0.0003(10) 0.0002(10)
C16 0.0192(10) 0.0251(10) 0.0162(10) -0.0023(8) -0.0021(9) 0.0033(10)
C17 0.0129(9) 0.0283(11) 0.0206(10) -0.0016(8) 0.0001(9) -0.0009(10)
C18 0.0345(14) 0.0299(13) 0.0361(14) -0.0081(11) 0.0129(11) -0.0020(10)
C19 0.0208(11) 0.0240(12) 0.0251(12) -0.0002(9) -0.0023(9) 0.0036(9)
C20 0.0219(12) 0.0226(11) 0.0261(12) -0.0027(9) 0.0011(9) 0.0003(9)
C21 0.0225(10) 0.0221(10) 0.0179(10) 0.0008(8) -0.0026(10) 0.0030(10)
C22 0.0210(10) 0.0288(11) 0.0137(10) -0.0025(8) -0.0061(9) 0.0021(10)
C23 0.0256(11) 0.0310(12) 0.0416(14) -0.0085(12) 0.0023(10) -0.0039(12)
C24 0.0168(11) 0.0360(13) 0.0247(12) 0.0015(10) -0.0041(9) 0.0043(10)
C25 0.0174(11) 0.0294(12) 0.0240(12) -0.0019(10) 0.0009(9) 0.0019(9)
C26 0.0161(11) 0.0160(10) 0.0267(12) 0.0010(9) 0.0020(9) 0.0006(8)
C27 0.0295(12) 0.0287(11) 0.0221(12) -0.0016(10) 0.0023(10) 0.0027(9)
C28 0.057(2) 0.0245(16) 0.0423(19) 0.0222(15) 0.0258(16) 0.0100(15)
C30 0.034(3) 0.036(3) 0.077(5) -0.004(3) -0.003(3) 0.002(2)

loop_
_atom_type_symbol
_atom_type_scat_dispersion_real
_atom_type_scat_dispersion_imag
_atom_type_scat_Cromer_Mann_a1
_atom_type_scat_Cromer_Mann_b1
_atom_type_scat_Cromer_Mann_a2
_atom_type_scat_Cromer_Mann_b2
_atom_type_scat_Cromer_Mann_a3
_atom_type_scat_Cromer_Mann_b3
_atom_type_scat_Cromer_Mann_a4
_atom_type_scat_Cromer_Mann_b4
_atom_type_scat_Cromer_Mann_c
_atom_type_scat_source
C 0.0033 0.0016 2.3100 20.8439 1.0200 10.2075 1.5886 0.5687 0.8650 51.6512 0.2156 'International Tables Vol C 4.2.6.8 and 6.1.1.4'
H 0.0000 0.0000 0.4930 10.5109 0.3229 26.1257 0.1402 3.1424 0.0408 57.7998 0.0030 'International Tables Vol C 4.2.6.8 and 6.1.1.4'
O 0.0106 0.0060 3.0485 13.2771 2.2868 5.7011 1.5463 0.3239 0.8670 32.9089 0.2508 'International Tables Vol C 4.2.6.8 and 6.1.1.4'
Br -0.2901 2.4595 17.1789 2.1723 5.2358 16.5796 5.6377 0.2609 3.9851 41.4328 2.9557 'International Tables Vol C 4.2.6.8 and 6.1.1.4'

loop_
_geom_angle_atom_site_label_1
_geom_angle_atom_site_label_2
_geom_angle_atom_site_label_3
_geom_angle
_geom_angle_publ_flag
C1 O1 C26 116.88(15) yes
C5 O3 C8 118.19(16) yes
C8 O4 C9 113.05(17) yes
O1 C1 O2 123.89(18) yes
O1 C1 C2 112.39(17) yes
O2 C1 C2 123.71(19) yes
C1 C2 C3 123.01(19) yes
C1 C2 C7 117.48(18) yes
C3 C2 C7 119.39(19) yes
C2 C3 C4 119.7(2) yes
C2 C3 H31 119.8 no
C4 C3 H31 120.5 no
C3 C4 C5 120.0(2) yes
C3 C4 H41 119.2 no
C5 C4 H41 120.8 no
C4 C5 O3 123.71(18) yes
C4 C5 C6 121.22(19) yes
O3 C5 C6 115.07(18) yes
C5 C6 C7 117.52(19) yes
C5 C6 C10 120.49(19) yes
C7 C6 C10 121.99(19) yes
C2 C7 C6 122.1(2) yes
C2 C7 H71 117.7 no
C6 C7 H71 120.3 no
O3 C8 O4 113.06(17) yes
O3 C8 H81 106.4 no
O4 C8 H81 108.9 no
O3 C8 H82 109.2 no
O4 C8 H82 107.6 no
H81 C8 H82 111.8 no
O4 C9 H91 105.4 no
O4 C9 H92 110.1 no
H91 C9 H92 113.8 no
O4 C9 H93 106.6 no
H91 C9 H93 111.6 no
H92 C9 H93 109.2 no
C6 C10 C11 114.53(19) yes
C6 C10 H101 108.8 no
C11 C10 H101 108.9 no
C6 C10 H102 108.6 no
C11 C10 H102 106.9 no
H101 C10 H102 109.0 no
C10 C11 C12 125.0(2) yes
C10 C11 H111 116.8 no
C12 C11 H111 118.1 no
C11 C12 C13 122.5(2) yes
C11 C12 C14 122.3(2) yes
C13 C12 C14 115.20(18) yes
C12 C13 H131 111.6 no
C12 C13 H132 107.9 no
H131 C13 H132 110.0 no
C12 C13 H133 108.5 no
H131 C13 H133 110.8 no
H132 C13 H133 108.0 no
C12 C14 C15 115.17(18) yes
C12 C14 H141 107.8 no
C15 C14 H141 110.7 no
C12 C14 H142 107.6 no
C15 C14 H142 107.8 no
H141 C14 H142 107.6 no
C14 C15 C16 113.38(18) yes
C14 C15 H151 106.6 no
C16 C15 H151 111.1 no
C14 C15 H152 106.9 no
C16 C15 H152 109.2 no
H151 C15 H152 109.5 no
C15 C16 C17 127.41(19) yes
C15 C16 H161 114.1 no
C17 C16 H161 118.5 no
C16 C17 C18 124.1(2) yes
C16 C17 C19 121.42(19) yes
C18 C17 C19 114.48(18) yes
C17 C18 H181 111.6 no
C17 C18 H182 111.8 no
H181 C18 H182 109.1 no
C17 C18 H183 108.7 no
H181 C18 H183 107.6 no
H182 C18 H183 107.9 no
C17 C19 C20 114.19(19) yes
C17 C19 H191 108.2 no
C20 C19 H191 108.3 no
C17 C19 H192 108.7 no
C20 C19 H192 107.5 no
H191 C19 H192 110.0 no
C19 C20 C21 111.12(18) yes
C19 C20 H201 111.4 no
C21 C20 H201 109.9 no
C19 C20 H202 109.6 no
C21 C20 H202 109.5 no
H201 C20 H202 105.1 no
C20 C21 C22 128.9(2) yes
C20 C21 H211 116.9 no
C22 C21 H211 114.2 no
C21 C22 C23 124.0(2) yes
C21 C22 C24 119.7(2) yes
C23 C22 C24 116.2(2) yes
C22 C23 H231 110.5 no
C22 C23 H232 112.1 no
H231 C23 H232 107.9 no
C22 C23 H233 112.2 no
H231 C23 H233 105.4 no
H232 C23 H233 108.4 no
C22 C24 C25 115.81(19) yes
C22 C24 H241 110.2 no
C25 C24 H241 107.8 no
C22 C24 H242 107.5 no
C25 C24 H242 107.6 no
H241 C24 H242 107.6 no
C24 C25 C26 113.34(18) yes
C24 C25 H251 110.9 no
C26 C25 H251 106.7 no
C24 C25 H252 109.4 no
C26 C25 H252 107.3 no
H251 C25 H252 109.0 no
C25 C26 O1 107.45(16) yes
C25 C26 C27 114.06(15) yes
O1 C26 C27 108.92(15) yes
C25 C26 H261 109.5 no
O1 C26 H261 108.8 no
C27 C26 H261 107.9 no
C26 C27 C28 110.6(2) yes
C26 C27 Br3 108.48(14) yes
C26 C27 Br1 111.61(14) yes
C26 C27 C29 108.56(14) yes
C26 C27 Br2 110.96(12) yes
C26 C27 C30 109.9(3) yes
C27 C28 H281 107.0 no
C27 C28 H282 112.4 no
H281 C28 H282 109.5 no
C27 C28 H283 108.9 no
H281 C28 H283 109.5 no
H282 C28 H283 109.5 no
C27 C29 H291 106.8 no
C27 C29 H292 111.3 no
H291 C29 H292 109.5 no
C27 C29 H293 110.2 no
H291 C29 H293 109.5 no
H292 C29 H293 109.5 no
C27 C30 H301 111.2 no
C27 C30 H302 112.3 no
H301 C30 H302 109.5 no
C27 C30 H303 104.8 no
H301 C30 H303 109.5 no
H302 C30 H303 109.5 no

loop_
_geom_bond_atom_site_label_1
_geom_bond_atom_site_label_2
_geom_bond_distance
_geom_bond_publ_flag
Br1 C27 1.9191(19) yes
Br2 C27 1.928(4) yes
Br3 C27 1.918(4) yes
O1 C1 1.355(3) yes
O1 C26 1.445(2) yes
O2 C1 1.202(2) yes
O3 C5 1.376(2) yes
O3 C8 1.430(2) yes
O4 C8 1.391(3) yes
O4 C9 1.423(3) yes
C1 C2 1.485(3) yes
C2 C3 1.392(3) yes
C2 C7 1.393(3) yes
C3 C4 1.383(3) yes
C3 H31 0.962 no
C4 C5 1.391(3) yes
C4 H41 0.956 no
C5 C6 1.403(3) yes
C6 C7 1.380(3) yes
C6 C10 1.517(3) yes
C7 H71 0.950 no
C8 H81 0.963 no
C8 H82 0.995 no
C9 H91 0.967 no
C9 H92 1.001 no
C9 H93 0.968 no
C10 C11 1.516(3) yes
C10 H101 0.969 no
C10 H102 0.964 no
C11 C12 1.327(3) yes
C11 H111 0.951 no
C12 C13 1.501(3) yes
C12 C14 1.506(3) yes
C13 H131 0.974 no
C13 H132 0.968 no
C13 H133 0.979 no
C14 C15 1.534(3) yes
C14 H141 1.005 no
C14 H142 0.986 no
C15 C16 1.508(3) yes
C15 H151 0.977 no
C15 H152 0.995 no
C16 C17 1.326(3) yes
C16 H161 0.944 no
C17 C18 1.505(3) yes
C17 C19 1.509(3) yes
C18 H181 0.969 no
C18 H182 0.959 no
C18 H183 0.989 no
C19 C20 1.537(3) yes
C19 H191 0.970 no
C19 H192 0.992 no
C20 C21 1.496(3) yes
C20 H201 0.988 no
C20 H202 0.990 no
C21 C22 1.329(3) yes
C21 H211 0.920 no
C22 C23 1.504(3) yes
C22 C24 1.510(3) yes
C23 H231 0.965 no
C23 H232 1.020 no
C23 H233 0.981 no
C24 C25 1.528(3) yes
C24 H241 0.976 no
C24 H242 0.999 no
C25 C26 1.537(3) yes
C25 H251 0.988 no
C25 H252 0.981 no
C26 C27 1.537(3) yes
C26 H261 0.953 no
C27 C28 1.522(4) yes
C27 C29 1.549(7) yes
C27 C30 1.546(7) yes
C28 H281 0.950 no
C28 H282 0.950 no
C28 H283 0.950 no
C29 H291 0.950 no
C29 H292 0.950 no
C29 H293 0.950 no
C30 H301 0.950 no
C30 H302 0.950 no
C30 H303 0.950 no
